data_4303515
loop_
_publ_author_name
'Andrew D. Schwarz'
'Amber L. Thompson'
'Philip Mountford'

_publ_contact_author
;
 Prof P. Mountford           
 Chemistry Research Laboratory
 Mansfield Road
 Oxford
 OX1 3TA
 UK
;
_publ_contact_author_email Philip.Mountford@chem.ox.ac.uk
_publ_contact_author_phone '+44 1865 285140'
_publ_section_title
;
Sulfonamide-Supported Group 4 Catalysts for the Ring-Opening Polymerization
of \e-Caprolactone and rac-Lactide
;
_journal_name_full 'Inorganic Chemistry'
_journal_page_first 10442
_journal_page_last 10454
_journal_paper_doi 10.1021/ic901524s
_journal_volume 48
_journal_year 2009
_chemical_formula_moiety 'C28 H40 N6 O4 S2 Ti1'
_chemical_formula_sum 'C28 H40 N6 O4 S2 Ti'
_chemical_formula_weight 636.70
_chemical_name_systematic
;
Ti(L_py)(NMe2)2
;
_space_group_IT_number 14
_symmetry_cell_setting monoclinic
_symmetry_space_group_name_Hall '-P 2ybc'
_symmetry_space_group_name_H-M 'P 1 21/c 1'
_atom_sites_solution_hydrogens geom
_atom_sites_solution_primary direct
_audit_creation_date 07-03-11
_audit_creation_method CRYSTALS_ver_12.84
_cell_angle_alpha 90
_cell_angle_beta 90.163(1)
_cell_angle_gamma 90
_cell_formula_units_Z 4
_cell_length_a 9.7433(3)
_cell_length_b 18.4302(5)
_cell_length_c 17.1845(5)
_cell_measurement_reflns_used 6475
_cell_measurement_temperature 150
_cell_measurement_theta_max 27
_cell_measurement_theta_min 5
_cell_volume 3085.82(16)
_computing_cell_refinement 'DENZO/SCALEPACK (Otwinowski & Minor, 1997)'
_computing_data_collection 'COLLECT (Nonius, 1997-2001).'
_computing_data_reduction 'DENZO/SCALEPACK (Otwinowski & Minor, 1997)'
_computing_molecular_graphics 'CAMERON (Watkin et al., 1996)'
_computing_publication_material 'CRYSTALS (Betteridge et al., 2003)'
_computing_structure_refinement 'CRYSTALS (Betteridge et al., 2003)'
_computing_structure_solution 'SIR92 (Altomare et al., 1994)'
_diffrn_ambient_temperature 150
_diffrn_measured_fraction_theta_full 0.990
_diffrn_measured_fraction_theta_max 0.985
_diffrn_measurement_device_type 'Nonius KappaCCD'
_diffrn_measurement_method \w
_diffrn_radiation_monochromator graphite
_diffrn_radiation_type 'Mo K\a'
_diffrn_radiation_wavelength 0.71073
_diffrn_reflns_av_R_equivalents 0.033
_diffrn_reflns_limit_h_max 12
_diffrn_reflns_limit_h_min -12
_diffrn_reflns_limit_k_max 23
_diffrn_reflns_limit_k_min -23
_diffrn_reflns_limit_l_max 22
_diffrn_reflns_limit_l_min -22
_diffrn_reflns_number 12518
_diffrn_reflns_theta_full 25.581
_diffrn_reflns_theta_max 27.506
_diffrn_reflns_theta_min 5.181
_diffrn_standards_number 0
_exptl_absorpt_coefficient_mu 0.456
_exptl_absorpt_correction_T_max 0.98
_exptl_absorpt_correction_T_min 0.97
_exptl_absorpt_correction_type multi-scan
_exptl_absorpt_process_details 'DENZO/SCALEPACK (Otwinowski & Minor, 1997)'
_exptl_crystal_colour orange
_exptl_crystal_density_diffrn 1.370
_exptl_crystal_description plate
_exptl_crystal_F_000 1344
_exptl_crystal_size_max 0.12
_exptl_crystal_size_mid 0.06
_exptl_crystal_size_min 0.04
_refine_diff_density_max 0.38
_refine_diff_density_min -0.37
_refine_ls_extinction_method None
_refine_ls_goodness_of_fit_ref 1.1149
_refine_ls_hydrogen_treatment constr
_refine_ls_matrix_type full
_refine_ls_number_parameters 370
_refine_ls_number_reflns 4254
_refine_ls_number_restraints 0
_refine_ls_R_factor_all 0.0767
_refine_ls_R_factor_gt 0.0380
_refine_ls_shift/su_max 0.000733
_refine_ls_structure_factor_coef F
_refine_ls_weighting_details
;
 Method, part 1, Chebychev polynomial, (Watkin, 1994, Prince, 1982) 
 [weight] = 1.0/[A~0~*T~0~(x)+A~1~*T~1~(x) ... +A~n-1~]*T~n-1~(x)] 
 where A~i~ are the Chebychev coefficients listed below and x= Fcalc/Fmax 
 Method = Robust Weighting (Prince, 1982) 
 W = [weight] * [1-(deltaF/6*sigmaF)^2^]^2^ 
 A~i~ are: 
 1.14 1.03 1.14 0.375 0.275 
;
_refine_ls_weighting_scheme calc
_refine_ls_wR_factor_all 0.0572
_refine_ls_wR_factor_gt 0.0379
_refine_ls_wR_factor_ref 0.0379
_reflns_limit_h_max 12
_reflns_limit_h_min -12
_reflns_limit_k_max 23
_reflns_limit_k_min 0
_reflns_limit_l_max 22
_reflns_limit_l_min 0
_reflns_number_gt 4254
_reflns_number_total 6997
_reflns_threshold_expression I>3.0\s(I)
_oxford_diffrn_Wilson_B_factor 0.00
_oxford_diffrn_Wilson_scale 0.00
_cod_data_source_file ic901524s_si_001_3.cif
_cod_data_source_block COMPOUND_10
_cod_depositor_comments
;
The following automatic conversions were performed:
'_symmetry_cell_setting' value 'Monoclinic' changed to 'monoclinic'
according to '/home/saulius/struct/CIF-dictionaries/cif_core.dic'
dictionary named 'cif_core.dic' version 2.4.1 from 2010-06-29.

Automatic conversion script
Id: cif_fix_enum 1527 2010-12-29 10:47:43Z saulius 
;
_cod_original_sg_symbol_H-M 'P 1 21/c 1 '
_cod_original_formula_sum 'C28 H40 N6 O4 S2 Ti1'
_cod_database_code 4303515

loop_
_symmetry_equiv_pos_as_xyz
x,y,z
-x,-y,-z
-x,y+1/2,-z+1/2
x,-y+1/2,z+1/2

loop_
_atom_site_label
_atom_site_type_symbol
_atom_site_fract_x
_atom_site_fract_y
_atom_site_fract_z
_atom_site_U_iso_or_equiv
_atom_site_occupancy
_atom_site_adp_type
_atom_site_refinement_flags_posn
_atom_site_refinement_flags_adp
_atom_site_refinement_flags_occupancy
_atom_site_disorder_assembly
_atom_site_disorder_group
_atom_site_attached_hydrogens
Ti1 Ti 0.46544(4) 0.74688(2) 0.40044(2) 0.0231 1.0000 Uani . . . . . .
N1 N 0.6480(2) 0.78167(11) 0.34384(11) 0.0276 1.0000 Uani . . . . . .
N2 N 0.3701(2) 0.68271(11) 0.48552(11) 0.0275 1.0000 Uani . . . . . .
N3 N 0.48851(19) 0.62917(11) 0.34673(11) 0.0260 1.0000 Uani . . . . . .
N4 N 0.6476(2) 0.69199(11) 0.45986(11) 0.0267 1.0000 Uani . . . . . .
N5 N 0.4587(2) 0.83043(12) 0.46623(12) 0.0345 1.0000 Uani . . . . . .
N6 N 0.3244(2) 0.77386(12) 0.32813(12) 0.0335 1.0000 Uani . . . . . .
S1 S 0.20933(7) 0.67716(4) 0.50375(3) 0.0313 1.0000 Uani . . . . . .
S2 S 0.67533(6) 0.80996(3) 0.25776(4) 0.0306 1.0000 Uani . . . . . .
O1 O 0.14667(18) 0.74611(11) 0.48681(10) 0.0380 1.0000 Uani . . . . . .
O2 O 0.1870(2) 0.64641(11) 0.58013(10) 0.0424 1.0000 Uani . . . . . .
O3 O 0.54641(18) 0.81631(11) 0.21731(10) 0.0361 1.0000 Uani . . . . . .
O4 O 0.7636(2) 0.87300(10) 0.25801(12) 0.0442 1.0000 Uani . . . . . .
C1 C 0.7749(3) 0.78676(15) 0.39215(15) 0.0338 1.0000 Uani . . . . . .
C2 C 0.7507(2) 0.75038(15) 0.46999(14) 0.0328 1.0000 Uani . . . . . .
C3 C 0.4586(3) 0.62983(15) 0.52663(14) 0.0352 1.0000 Uani . . . . . .
C4 C 0.5985(3) 0.66414(16) 0.53569(14) 0.0359 1.0000 Uani . . . . . .
C5 C 0.7086(2) 0.63415(14) 0.41131(15) 0.0302 1.0000 Uani . . . . . .
C6 C 0.6033(2) 0.59260(13) 0.36655(14) 0.0277 1.0000 Uani . . . . . .
C7 C 0.6271(3) 0.52146(14) 0.34446(15) 0.0340 1.0000 Uani . . . . . .
C8 C 0.5288(3) 0.48535(15) 0.30084(16) 0.0402 1.0000 Uani . . . . . .
C9 C 0.4083(3) 0.52124(15) 0.28252(16) 0.0383 1.0000 Uani . . . . . .
C10 C 0.3917(3) 0.59223(15) 0.30689(14) 0.0322 1.0000 Uani . . . . . .
C11 C 0.7682(2) 0.74095(14) 0.20790(13) 0.0299 1.0000 Uani . . . . . .
C12 C 0.7047(3) 0.67517(15) 0.19200(14) 0.0329 1.0000 Uani . . . . . .
C13 C 0.7711(3) 0.62321(16) 0.14823(15) 0.0375 1.0000 Uani . . . . . .
C14 C 0.9026(3) 0.63621(17) 0.11886(15) 0.0407 1.0000 Uani . . . . . .
C15 C 0.9653(3) 0.70151(17) 0.13633(15) 0.0393 1.0000 Uani . . . . . .
C16 C 0.8999(2) 0.75370(17) 0.17977(14) 0.0365 1.0000 Uani . . . . . .
C17 C 0.9728(4) 0.5799(2) 0.0691(2) 0.0647 1.0000 Uani . . . . . .
C18 C 0.1362(2) 0.61483(14) 0.43710(14) 0.0298 1.0000 Uani . . . . . .
C19 C 0.1450(3) 0.54048(16) 0.44980(16) 0.0395 1.0000 Uani . . . . . .
C20 C 0.0888(3) 0.49262(16) 0.39646(16) 0.0393 1.0000 Uani . . . . . .
C21 C 0.0225(2) 0.51774(15) 0.33010(15) 0.0313 1.0000 Uani . . . . . .
C22 C 0.0148(2) 0.59206(15) 0.31805(15) 0.0321 1.0000 Uani . . . . . .
C23 C 0.0711(2) 0.64076(14) 0.37113(15) 0.0309 1.0000 Uani . . . . . .
C24 C -0.0399(3) 0.46506(16) 0.27279(17) 0.0398 1.0000 Uani . . . . . .
C25 C 0.4992(4) 0.90181(16) 0.4364(2) 0.0529 1.0000 Uani . . . . . .
C26 C 0.4110(3) 0.83908(18) 0.54651(16) 0.0449 1.0000 Uani . . . . . .
C27 C 0.2297(3) 0.83417(17) 0.34318(18) 0.0451 1.0000 Uani . . . . . .
C28 C 0.2979(3) 0.74778(18) 0.24854(14) 0.0411 1.0000 Uani . . . . . .
H11 H 0.7992 0.8389 0.4003 0.0407 1.0000 Uiso R . . . . .
H12 H 0.8518 0.7616 0.3648 0.0407 1.0000 Uiso R . . . . .
H21 H 0.7153 0.7870 0.5079 0.0407 1.0000 Uiso R . . . . .
H22 H 0.8383 0.7292 0.4902 0.0407 1.0000 Uiso R . . . . .
H31 H 0.4185 0.6177 0.5786 0.0445 1.0000 Uiso R . . . . .
H32 H 0.4669 0.5846 0.4949 0.0445 1.0000 Uiso R . . . . .
H41 H 0.5912 0.7053 0.5733 0.0453 1.0000 Uiso R . . . . .
H42 H 0.6653 0.6275 0.5561 0.0453 1.0000 Uiso R . . . . .
H51 H 0.7741 0.6568 0.3737 0.0380 1.0000 Uiso R . . . . .
H52 H 0.7595 0.5999 0.4461 0.0380 1.0000 Uiso R . . . . .
H71 H 0.7140 0.4966 0.3603 0.0419 1.0000 Uiso R . . . . .
H81 H 0.5452 0.4346 0.2825 0.0488 1.0000 Uiso R . . . . .
H91 H 0.3342 0.4962 0.2525 0.0458 1.0000 Uiso R . . . . .
H101 H 0.3037 0.6176 0.2943 0.0393 1.0000 Uiso R . . . . .
H121 H 0.6106 0.6656 0.2127 0.0394 1.0000 Uiso R . . . . .
H131 H 0.7245 0.5760 0.1372 0.0461 1.0000 Uiso R . . . . .
H151 H 1.0603 0.7109 0.1168 0.0471 1.0000 Uiso R . . . . .
H161 H 0.9463 0.8009 0.1913 0.0447 1.0000 Uiso R . . . . .
H171 H 1.0655 0.5980 0.0534 0.0804 1.0000 Uiso R . . . . .
H172 H 0.9832 0.5338 0.0991 0.0804 1.0000 Uiso R . . . . .
H173 H 0.9161 0.5708 0.0215 0.0804 1.0000 Uiso R . . . . .
H191 H 0.1920 0.5216 0.4975 0.0478 1.0000 Uiso R . . . . .
H201 H 0.0955 0.4392 0.4056 0.0476 1.0000 Uiso R . . . . .
H221 H -0.0323 0.6109 0.2704 0.0392 1.0000 Uiso R . . . . .
H231 H 0.0650 0.6942 0.3615 0.0376 1.0000 Uiso R . . . . .
H241 H -0.0831 0.4923 0.2287 0.0493 1.0000 Uiso R . . . . .
H242 H -0.1113 0.4352 0.2996 0.0493 1.0000 Uiso R . . . . .
H243 H 0.0338 0.4326 0.2522 0.0493 1.0000 Uiso R . . . . .
H251 H 0.5321 0.8967 0.3816 0.0654 1.0000 Uiso R . . . . .
H252 H 0.5746 0.9220 0.4695 0.0654 1.0000 Uiso R . . . . .
H253 H 0.4186 0.9354 0.4377 0.0654 1.0000 Uiso R . . . . .
H261 H 0.3830 0.7907 0.5675 0.0561 1.0000 Uiso R . . . . .
H262 H 0.4868 0.8594 0.5793 0.0561 1.0000 Uiso R . . . . .
H263 H 0.3307 0.8728 0.5475 0.0561 1.0000 Uiso R . . . . .
H271 H 0.2450 0.8530 0.3971 0.0540 1.0000 Uiso R . . . . .
H272 H 0.2469 0.8739 0.3047 0.0540 1.0000 Uiso R . . . . .
H273 H 0.1329 0.8168 0.3379 0.0540 1.0000 Uiso R . . . . .
H281 H 0.3611 0.7065 0.2368 0.0519 1.0000 Uiso R . . . . .
H282 H 0.3146 0.7881 0.2108 0.0519 1.0000 Uiso R . . . . .
H283 H 0.2006 0.7310 0.2439 0.0519 1.0000 Uiso R . . . . .

loop_
_atom_site_aniso_label
_atom_site_aniso_U_11
_atom_site_aniso_U_22
_atom_site_aniso_U_33
_atom_site_aniso_U_23
_atom_site_aniso_U_13
_atom_site_aniso_U_12
Ti1 0.02238(19) 0.0269(2) 0.02016(18) 0.00039(18) -0.00111(14) 0.00127(19)
N1 0.0249(10) 0.0311(11) 0.0268(10) 0.0015(8) -0.0010(8) -0.0025(9)
N2 0.0267(10) 0.0340(11) 0.0219(9) 0.0007(8) 0.0016(8) -0.0013(9)
N3 0.0260(10) 0.0301(11) 0.0220(9) -0.0013(8) 0.0008(8) -0.0024(8)
N4 0.0266(10) 0.0328(11) 0.0208(9) -0.0007(8) -0.0040(8) 0.0006(9)
N5 0.0361(12) 0.0337(12) 0.0337(11) -0.0063(9) 0.0005(9) 0.0030(10)
N6 0.0276(10) 0.0416(13) 0.0314(11) 0.0073(9) -0.0028(9) 0.0020(9)
S1 0.0296(3) 0.0398(4) 0.0247(3) -0.0022(3) 0.0064(2) -0.0031(3)
S2 0.0282(3) 0.0306(3) 0.0329(3) 0.0087(3) 0.0037(2) -0.0003(3)
O1 0.0319(9) 0.0402(10) 0.0419(10) -0.0062(9) 0.0074(7) 0.0050(9)
O2 0.0446(11) 0.0595(13) 0.0232(9) 0.0008(9) 0.0091(8) -0.0130(10)
O3 0.0314(9) 0.0459(11) 0.0309(9) 0.0130(8) 0.0016(7) 0.0086(8)
O4 0.0403(11) 0.0320(10) 0.0603(13) 0.0100(9) 0.0079(9) -0.0061(9)
C1 0.0278(13) 0.0352(14) 0.0383(14) -0.0009(11) -0.0056(11) -0.0046(11)
C2 0.0276(11) 0.0397(14) 0.0310(12) -0.0062(12) -0.0085(9) -0.0006(12)
C3 0.0382(14) 0.0428(15) 0.0246(12) 0.0115(11) 0.0004(10) 0.0023(12)
C4 0.0354(14) 0.0503(16) 0.0218(12) 0.0088(11) -0.0038(10) 0.0042(12)
C5 0.0272(12) 0.0303(13) 0.0329(13) -0.0001(10) -0.0028(10) 0.0063(10)
C6 0.0284(12) 0.0284(12) 0.0264(12) 0.0007(10) 0.0028(9) -0.0012(10)
C7 0.0394(14) 0.0312(13) 0.0315(13) -0.0001(11) 0.0014(11) 0.0016(11)
C8 0.0525(17) 0.0308(14) 0.0373(14) -0.0035(12) 0.0073(12) -0.0045(13)
C9 0.0418(15) 0.0383(15) 0.0350(14) -0.0079(12) 0.0033(11) -0.0107(13)
C10 0.0289(13) 0.0406(15) 0.0270(12) -0.0034(11) 0.0009(10) -0.0063(11)
C11 0.0271(11) 0.0374(14) 0.0251(11) 0.0098(11) 0.0008(9) 0.0021(11)
C12 0.0290(12) 0.0423(15) 0.0275(12) 0.0052(11) 0.0009(10) 0.0007(11)
C13 0.0367(14) 0.0454(16) 0.0304(13) 0.0017(12) -0.0030(11) 0.0031(12)
C14 0.0384(15) 0.0576(19) 0.0260(13) 0.0018(12) -0.0005(11) 0.0136(14)
C15 0.0288(13) 0.0596(19) 0.0294(13) 0.0128(13) 0.0032(11) 0.0060(13)
C16 0.0284(12) 0.0475(16) 0.0336(13) 0.0115(13) 0.0005(10) -0.0015(13)
C17 0.064(2) 0.081(3) 0.0498(19) -0.0109(19) 0.0104(16) 0.025(2)
C18 0.0259(12) 0.0374(14) 0.0262(12) 0.0009(10) 0.0034(9) -0.0030(10)
C19 0.0461(16) 0.0396(15) 0.0327(14) 0.0083(12) -0.0076(12) -0.0010(13)
C20 0.0438(16) 0.0333(14) 0.0407(15) 0.0034(12) -0.0079(12) 0.0001(12)
C21 0.0216(12) 0.0388(14) 0.0336(13) -0.0014(11) 0.0016(10) 0.0011(10)
C22 0.0222(12) 0.0402(14) 0.0338(13) 0.0048(11) -0.0029(10) 0.0022(11)
C23 0.0219(12) 0.0352(14) 0.0356(13) 0.0041(11) 0.0011(10) 0.0023(10)
C24 0.0315(14) 0.0450(16) 0.0427(15) -0.0064(13) -0.0062(12) 0.0027(12)
C25 0.066(2) 0.0311(15) 0.062(2) -0.0070(14) 0.0087(16) 0.0036(15)
C26 0.0436(16) 0.0533(18) 0.0379(15) -0.0190(13) -0.0007(12) 0.0065(14)
C27 0.0355(15) 0.0468(17) 0.0530(17) 0.0174(14) -0.0042(13) 0.0100(13)
C28 0.0365(13) 0.0579(18) 0.0288(12) 0.0112(13) -0.0115(10) -0.0092(14)

loop_
_atom_type_symbol
_atom_type_scat_dispersion_real
_atom_type_scat_dispersion_imag
_atom_type_scat_Cromer_Mann_a1
_atom_type_scat_Cromer_Mann_b1
_atom_type_scat_Cromer_Mann_a2
_atom_type_scat_Cromer_Mann_b2
_atom_type_scat_Cromer_Mann_a3
_atom_type_scat_Cromer_Mann_b3
_atom_type_scat_Cromer_Mann_a4
_atom_type_scat_Cromer_Mann_b4
_atom_type_scat_Cromer_Mann_c
_atom_type_scat_source
C 0.0033 0.0016 2.3100 20.8439 1.0200 10.2075 1.5886 0.5687 0.8650 51.6512 0.2156 'International Tables Vol C 4.2.6.8 and 6.1.1.4'
H 0.0000 0.0000 0.4930 10.5109 0.3229 26.1257 0.1402 3.1424 0.0408 57.7998 0.0030 'International Tables Vol C 4.2.6.8 and 6.1.1.4'
N 0.0061 0.0033 12.2126 0.0057 3.1322 9.8933 2.0125 28.9975 1.1663 0.5826 -11.5290 'International Tables Vol C 4.2.6.8 and 6.1.1.4'
O 0.0106 0.0060 3.0485 13.2771 2.2868 5.7011 1.5463 0.3239 0.8670 32.9089 0.2508 'International Tables Vol C 4.2.6.8 and 6.1.1.4'
S 0.1246 0.1234 6.9053 1.4679 5.2034 22.2151 1.4379 0.2536 1.5863 56.1720 0.8669 'International Tables Vol C 4.2.6.8 and 6.1.1.4'
Ti 0.2776 0.4457 9.7595 7.8508 7.3558 0.5000 1.6991 35.6338 1.9021 116.1050 1.2807 'International Tables Vol C 4.2.6.8 and 6.1.1.4'

loop_
_geom_angle_atom_site_label_1
_geom_angle_site_symmetry_1
_geom_angle_atom_site_label_2
_geom_angle_site_symmetry_2
_geom_angle_atom_site_label_3
_geom_angle_site_symmetry_3
_geom_angle
_geom_angle_publ_flag
N1 . Ti1 . N2 . 149.31(8) yes
N1 . Ti1 . N3 . 91.00(7) yes
N2 . Ti1 . N3 . 78.35(7) yes
N1 . Ti1 . N4 . 71.82(7) yes
N2 . Ti1 . N4 . 77.52(7) yes
N3 . Ti1 . N4 . 72.16(7) yes
N1 . Ti1 . N5 . 93.32(9) yes
N2 . Ti1 . N5 . 91.48(9) yes
N3 . Ti1 . N5 . 166.35(8) yes
N4 . Ti1 . N5 . 96.93(8) yes
N1 . Ti1 . N6 . 102.97(8) yes
N2 . Ti1 . N6 . 106.24(8) yes
N3 . Ti1 . N6 . 93.08(9) yes
N4 . Ti1 . N6 . 163.95(9) yes
N5 . Ti1 . N6 . 98.55(10) yes
Ti1 . N1 . S2 . 131.72(11) yes
Ti1 . N1 . C1 . 117.22(15) yes
S2 . N1 . C1 . 110.89(16) yes
Ti1 . N2 . S1 . 127.40(12) yes
Ti1 . N2 . C3 . 116.43(15) yes
S1 . N2 . C3 . 115.69(16) yes
Ti1 . N3 . C6 . 116.03(15) yes
Ti1 . N3 . C10 . 126.40(17) yes
C6 . N3 . C10 . 117.0(2) yes
Ti1 . N4 . C2 . 104.87(15) yes
Ti1 . N4 . C4 . 107.11(14) yes
C2 . N4 . C4 . 111.65(19) yes
Ti1 . N4 . C5 . 112.36(14) yes
C2 . N4 . C5 . 108.46(19) yes
C4 . N4 . C5 . 112.2(2) yes
Ti1 . N5 . C25 . 120.39(18) yes
Ti1 . N5 . C26 . 131.00(19) yes
C25 . N5 . C26 . 108.5(2) yes
Ti1 . N6 . C27 . 122.16(18) yes
Ti1 . N6 . C28 . 129.89(18) yes
C27 . N6 . C28 . 107.6(2) yes
N2 . S1 . O1 . 108.57(11) yes
N2 . S1 . O2 . 110.63(11) yes
O1 . S1 . O2 . 117.69(12) yes
N2 . S1 . C18 . 107.87(11) yes
O1 . S1 . C18 . 105.80(12) yes
O2 . S1 . C18 . 105.75(12) yes
N1 . S2 . O3 . 109.13(10) yes
N1 . S2 . O4 . 111.20(12) yes
O3 . S2 . O4 . 117.04(12) yes
N1 . S2 . C11 . 107.44(11) yes
O3 . S2 . C11 . 105.63(11) yes
O4 . S2 . C11 . 105.81(12) yes
N1 . C1 . C2 . 109.47(19) yes
N1 . C1 . H11 . 109.5 no
C2 . C1 . H11 . 109.9 no
N1 . C1 . H12 . 109.3 no
C2 . C1 . H12 . 109.2 no
H11 . C1 . H12 . 109.5 no
C1 . C2 . N4 . 108.94(18) yes
C1 . C2 . H21 . 109.3 no
N4 . C2 . H21 . 109.4 no
C1 . C2 . H22 . 110.2 no
N4 . C2 . H22 . 109.6 no
H21 . C2 . H22 . 109.5 no
N2 . C3 . C4 . 107.3(2) yes
N2 . C3 . H31 . 110.1 no
C4 . C3 . H31 . 110.8 no
N2 . C3 . H32 . 109.7 no
C4 . C3 . H32 . 109.3 no
H31 . C3 . H32 . 109.5 no
C3 . C4 . N4 . 110.39(19) yes
C3 . C4 . H41 . 108.6 no
N4 . C4 . H41 . 109.2 no
C3 . C4 . H42 . 109.9 no
N4 . C4 . H42 . 109.3 no
H41 . C4 . H42 . 109.5 no
N4 . C5 . C6 . 112.58(19) yes
N4 . C5 . H51 . 108.8 no
C6 . C5 . H51 . 108.7 no
N4 . C5 . H52 . 108.5 no
C6 . C5 . H52 . 108.8 no
H51 . C5 . H52 . 109.5 no
C5 . C6 . N3 . 116.2(2) yes
C5 . C6 . C7 . 120.8(2) yes
N3 . C6 . C7 . 122.9(2) yes
C6 . C7 . C8 . 119.2(2) yes
C6 . C7 . H71 . 120.1 no
C8 . C7 . H71 . 120.7 no
C7 . C8 . C9 . 118.6(3) yes
C7 . C8 . H81 . 120.6 no
C9 . C8 . H81 . 120.8 no
C8 . C9 . C10 . 118.9(3) yes
C8 . C9 . H91 . 120.5 no
C10 . C9 . H91 . 120.6 no
C9 . C10 . N3 . 123.3(3) yes
C9 . C10 . H101 . 118.6 no
N3 . C10 . H101 . 118.1 no
S2 . C11 . C12 . 119.45(18) yes
S2 . C11 . C16 . 121.1(2) yes
C12 . C11 . C16 . 119.3(2) yes
C11 . C12 . C13 . 120.3(2) yes
C11 . C12 . H121 . 119.5 no
C13 . C12 . H121 . 120.2 no
C12 . C13 . C14 . 120.6(3) yes
C12 . C13 . H131 . 119.7 no
C14 . C13 . H131 . 119.7 no
C13 . C14 . C15 . 118.4(3) yes
C13 . C14 . C17 . 120.3(3) yes
C15 . C14 . C17 . 121.4(3) yes
C14 . C15 . C16 . 121.4(2) yes
C14 . C15 . H151 . 119.1 no
C16 . C15 . H151 . 119.5 no
C11 . C16 . C15 . 120.0(3) yes
C11 . C16 . H161 . 119.6 no
C15 . C16 . H161 . 120.4 no
C14 . C17 . H171 . 109.5 no
C14 . C17 . H172 . 109.7 no
H171 . C17 . H172 . 109.5 no
C14 . C17 . H173 . 109.2 no
H171 . C17 . H173 . 109.5 no
H172 . C17 . H173 . 109.5 no
S1 . C18 . C19 . 120.9(2) yes
S1 . C18 . C23 . 119.3(2) yes
C19 . C18 . C23 . 119.8(2) yes
C18 . C19 . C20 . 120.0(2) yes
C18 . C19 . H191 . 119.9 no
C20 . C19 . H191 . 120.1 no
C19 . C20 . C21 . 120.9(3) yes
C19 . C20 . H201 . 119.9 no
C21 . C20 . H201 . 119.2 no
C20 . C21 . C22 . 118.5(2) yes
C20 . C21 . C24 . 120.5(2) yes
C22 . C21 . C24 . 121.1(2) yes
C21 . C22 . C23 . 121.2(2) yes
C21 . C22 . H221 . 119.3 no
C23 . C22 . H221 . 119.5 no
C22 . C23 . C18 . 119.6(2) yes
C22 . C23 . H231 . 120.2 no
C18 . C23 . H231 . 120.2 no
C21 . C24 . H241 . 109.8 no
C21 . C24 . H242 . 109.5 no
H241 . C24 . H242 . 109.5 no
C21 . C24 . H243 . 109.1 no
H241 . C24 . H243 . 109.5 no
H242 . C24 . H243 . 109.5 no
N5 . C25 . H251 . 109.4 no
N5 . C25 . H252 . 109.5 no
H251 . C25 . H252 . 109.5 no
N5 . C25 . H253 . 109.6 no
H251 . C25 . H253 . 109.5 no
H252 . C25 . H253 . 109.5 no
N5 . C26 . H261 . 109.3 no
N5 . C26 . H262 . 109.7 no
H261 . C26 . H262 . 109.5 no
N5 . C26 . H263 . 109.5 no
H261 . C26 . H263 . 109.5 no
H262 . C26 . H263 . 109.5 no
N6 . C27 . H271 . 109.5 no
N6 . C27 . H272 . 109.3 no
H271 . C27 . H272 . 109.5 no
N6 . C27 . H273 . 109.5 no
H271 . C27 . H273 . 109.5 no
H272 . C27 . H273 . 109.5 no
N6 . C28 . H281 . 109.2 no
N6 . C28 . H282 . 109.4 no
H281 . C28 . H282 . 109.5 no
N6 . C28 . H283 . 109.7 no
H281 . C28 . H283 . 109.5 no
H282 . C28 . H283 . 109.5 no

loop_
_geom_bond_atom_site_label_1
_geom_bond_site_symmetry_1
_geom_bond_atom_site_label_2
_geom_bond_site_symmetry_2
_geom_bond_distance
_geom_bond_publ_flag
Ti1 . N1 . 2.129(2) yes
Ti1 . N2 . 2.099(2) yes
Ti1 . N3 . 2.369(2) yes
Ti1 . N4 . 2.282(2) yes
Ti1 . N5 . 1.912(2) yes
Ti1 . N6 . 1.916(2) yes
N1 . S2 . 1.592(2) yes
N1 . C1 . 1.490(3) yes
N2 . S1 . 1.601(2) yes
N2 . C3 . 1.480(3) yes
N3 . C6 . 1.349(3) yes
N3 . C10 . 1.348(3) yes
N4 . C2 . 1.482(3) yes
N4 . C4 . 1.481(3) yes
N4 . C5 . 1.479(3) yes
N5 . C25 . 1.467(4) yes
N5 . C26 . 1.465(3) yes
N6 . C27 . 1.468(4) yes
N6 . C28 . 1.472(3) yes
S1 . O1 . 1.439(2) yes
S1 . O2 . 1.4467(18) yes
S1 . C18 . 1.770(3) yes
S2 . O3 . 1.4387(18) yes
S2 . O4 . 1.445(2) yes
S2 . C11 . 1.782(3) yes
C1 . C2 . 1.515(4) yes
C1 . H11 . 1.000 no
C1 . H12 . 1.000 no
C2 . H21 . 1.000 no
C2 . H22 . 1.000 no
C3 . C4 . 1.510(4) yes
C3 . H31 . 1.000 no
C3 . H32 . 1.000 no
C4 . H41 . 1.000 no
C4 . H42 . 1.000 no
C5 . C6 . 1.492(3) yes
C5 . H51 . 1.000 no
C5 . H52 . 1.000 no
C6 . C7 . 1.385(4) yes
C7 . C8 . 1.385(4) yes
C7 . H71 . 1.000 no
C8 . C9 . 1.383(4) yes
C8 . H81 . 1.000 no
C9 . C10 . 1.383(4) yes
C9 . H91 . 1.000 no
C10 . H101 . 1.000 no
C11 . C12 . 1.388(4) yes
C11 . C16 . 1.392(3) yes
C12 . C13 . 1.380(4) yes
C12 . H121 . 1.000 no
C13 . C14 . 1.399(4) yes
C13 . H131 . 1.000 no
C14 . C15 . 1.382(4) yes
C14 . C17 . 1.510(4) yes
C15 . C16 . 1.375(4) yes
C15 . H151 . 1.000 no
C16 . H161 . 1.000 no
C17 . H171 . 1.000 no
C17 . H172 . 1.000 no
C17 . H173 . 1.000 no
C18 . C19 . 1.390(4) yes
C18 . C23 . 1.383(3) yes
C19 . C20 . 1.384(4) yes
C19 . H191 . 1.000 no
C20 . C21 . 1.388(4) yes
C20 . H201 . 1.000 no
C21 . C22 . 1.387(4) yes
C21 . C24 . 1.510(4) yes
C22 . C23 . 1.391(4) yes
C22 . H221 . 1.000 no
C23 . H231 . 1.000 no
C24 . H241 . 1.000 no
C24 . H242 . 1.000 no
C24 . H243 . 1.000 no
C25 . H251 . 1.000 no
C25 . H252 . 1.000 no
C25 . H253 . 1.000 no
C26 . H261 . 1.000 no
C26 . H262 . 1.000 no
C26 . H263 . 1.000 no
C27 . H271 . 1.000 no
C27 . H272 . 1.000 no
C27 . H273 . 1.000 no
C28 . H281 . 1.000 no
C28 . H282 . 1.000 no
C28 . H283 . 1.000 no
